data_7135834
loop_
_publ_author_name
'Mondal, Imtiaj'
'Salam, Gracy'
'Karmakar, Sudip'
'Naskar, Koushik'
'Dandapat, Dibas'
'Bliss, Ng Shereinai'
'Chowdhury, Moumita'
'Deb, Indubhusan'

_publ_section_title
;
 Spiro-[indene-1,2'-indolin] Scaffolds via Rh (III) Catalyzed C-H
 Activation/[3+2] Spiroannulation
;
_journal_name_full 'Chemical Communications'
_journal_paper_doi 10.1039/D6CC01624C
_journal_year 2026
_chemical_formula_sum 'C39 H24 N4 S'
_chemical_formula_weight 580.68
_space_group_crystal_system monoclinic
_space_group_IT_number 15
_space_group_name_Hall '-I 2ya'
_space_group_name_H-M_alt 'I 1 2/a 1'
_atom_sites_solution_hydrogens geom
_audit_block_doi 10.5517/ccdc.csd.cc2flcm1
_audit_creation_method SHELXL-2018/3
_audit_update_record
;
2023-03-27 deposited with the CCDC.	2026-05-25 downloaded from the CCDC.
;
_cell_angle_alpha 90
_cell_angle_beta 104.094(8)
_cell_angle_gamma 90
_cell_formula_units_Z 8
_cell_length_a 21.5772(14)
_cell_length_b 10.1529(4)
_cell_length_c 27.909(3)
_cell_measurement_reflns_used 4498
_cell_measurement_temperature 293(2)
_cell_measurement_theta_max 72.8010
_cell_measurement_theta_min 3.2170
_cell_volume 5930.0(8)
_computing_structure_refinement 'SHELXL-2018/3 (Sheldrick, 2018)'
_computing_structure_solution 'SHELXT 2014/4 (Sheldrick, 2014)'
_diffrn_ambient_temperature 293(2)
_diffrn_measured_fraction_theta_full 1.000
_diffrn_measured_fraction_theta_max 1.000
_diffrn_measurement_device_type 'SuperNova, Dual, Cu at home/near, AtlasS2'
_diffrn_measurement_method '\w scans'
_diffrn_radiation_type CuK\a
_diffrn_radiation_wavelength 1.54184
_diffrn_reflns_av_R_equivalents 0.0863
_diffrn_reflns_av_unetI/netI 0.0736
_diffrn_reflns_Laue_measured_fraction_full 1.000
_diffrn_reflns_Laue_measured_fraction_max 1.000
_diffrn_reflns_limit_h_max 25
_diffrn_reflns_limit_h_min -18
_diffrn_reflns_limit_k_max 12
_diffrn_reflns_limit_k_min -11
_diffrn_reflns_limit_l_max 33
_diffrn_reflns_limit_l_min -33
_diffrn_reflns_number 19702
_diffrn_reflns_point_group_measured_fraction_full 1.000
_diffrn_reflns_point_group_measured_fraction_max 1.000
_diffrn_reflns_theta_full 67.074
_diffrn_reflns_theta_max 67.074
_diffrn_reflns_theta_min 3.265
_diffrn_source 'micro-focus sealed X-ray tube'
_exptl_absorpt_coefficient_mu 1.239
_exptl_absorpt_correction_T_max 1.00000
_exptl_absorpt_correction_T_min 0.729
_exptl_absorpt_correction_type multi-scan
_exptl_crystal_colour yellow
_exptl_crystal_density_diffrn 1.301
_exptl_crystal_density_meas 1.263
_exptl_crystal_description block
_exptl_crystal_F_000 2416
_exptl_crystal_size_max 0.22
_exptl_crystal_size_mid 0.15
_exptl_crystal_size_min 0.14
_refine_diff_density_max 0.471
_refine_diff_density_min -0.608
_refine_diff_density_rms 0.066
_refine_ls_extinction_coef 0.00033(7)
_refine_ls_extinction_expression Fc^*^=kFc[1+0.001xFc^2^\l^3^/sin(2\q)]^-1/4^
_refine_ls_extinction_method 'SHELXL-2018/3 (Sheldrick 2018)'
_refine_ls_goodness_of_fit_ref 1.093
_refine_ls_hydrogen_treatment constr
_refine_ls_matrix_type full
_refine_ls_number_parameters 398
_refine_ls_number_reflns 5300
_refine_ls_number_restraints 0
_refine_ls_restrained_S_all 1.093
_refine_ls_R_factor_all 0.0940
_refine_ls_R_factor_gt 0.0652
_refine_ls_shift/su_max 0.000
_refine_ls_shift/su_mean 0.000
_refine_ls_structure_factor_coef Fsqd
_refine_ls_weighting_details 'w=1/[\s^2^(Fo^2^)+(0.1040P)^2^] where P=(Fo^2^+2Fc^2^)/3'
_refine_ls_weighting_scheme calc
_refine_ls_wR_factor_gt 0.1740
_refine_ls_wR_factor_ref 0.2089
_reflns_Friedel_coverage 0.000
_reflns_number_gt 3587
_reflns_number_total 5300
_reflns_threshold_expression 'I > 2\s(I)'
_cod_data_source_file d6cc01624c2.cif
_cod_data_source_block A220104B
_cod_original_cell_volume 5929.9(8)
_cod_original_sg_symbol_H-M 'I 2/a'
_cod_database_code 7135834
_shelx_shelxl_version_number 2018/3
_shelx_space_group_comment
;
The symmetry employed for this shelxl refinement is uniquely defined
by the following loop, which should always be used as a source of
symmetry information in preference to the above space-group names.
They are only intended as comments.
;

loop_
_space_group_symop_operation_xyz
'x, y, z'
'-x+1/2, y, -z'
'x+1/2, y+1/2, z+1/2'
'-x+1, y+1/2, -z+1/2'
'-x, -y, -z'
'x-1/2, -y, z'
'-x+1/2, -y+1/2, -z+1/2'
'x, -y+1/2, z+1/2'

loop_
_atom_site_label
_atom_site_type_symbol
_atom_site_fract_x
_atom_site_fract_y
_atom_site_fract_z
_atom_site_U_iso_or_equiv
_atom_site_adp_type
_atom_site_occupancy
_atom_site_site_symmetry_order
_atom_site_calc_flag
_atom_site_refinement_flags_posn
_atom_site_refinement_flags_adp
_atom_site_refinement_flags_occupancy
_atom_site_disorder_assembly
_atom_site_disorder_group
S1 S 0.14641(4) 0.67453(7) 0.37294(4) 0.0552(3) Uani 1 1 d . . . . .
N1 N 0.28981(12) 0.7161(2) 0.42531(12) 0.0432(7) Uani 1 1 d . . . . .
N2 N 0.1646(2) -0.1981(3) 0.20260(16) 0.0699(10) Uani 1 1 d . . . . .
N3 N -0.03300(15) 1.5829(3) 0.38208(15) 0.0609(9) Uani 1 1 d . . . . .
N4 N 0.59408(15) 0.8548(3) 0.54839(15) 0.0637(9) Uani 1 1 d . . . . .
C00L C 0.14720(14) 0.9344(3) 0.39037(14) 0.0417(8) Uani 1 1 d . . . . .
H00L H 0.104338 0.928121 0.373798 0.050 Uiso 1 1 calc R U . . .
C1 C 0.21113(14) 0.5711(3) 0.37178(13) 0.0386(7) Uani 1 1 d . . . . .
C2 C 0.27315(15) 0.5972(3) 0.39841(13) 0.0377(7) Uani 1 1 d . . . . .
C3 C 0.31916(15) 0.5003(3) 0.39937(14) 0.0432(8) Uani 1 1 d . . . . .
H3 H 0.360758 0.513967 0.417832 0.052 Uiso 1 1 calc R U . . .
C4 C 0.30375(15) 0.3832(3) 0.37304(14) 0.0434(8) Uani 1 1 d . . . . .
H4 H 0.335261 0.319715 0.374638 0.052 Uiso 1 1 calc R U . . .
C5 C 0.24254(15) 0.3591(3) 0.34453(14) 0.0404(8) Uani 1 1 d . . . . .
C6 C 0.19656(14) 0.4554(3) 0.34493(14) 0.0403(8) Uani 1 1 d . . . . .
H6 H 0.154890 0.441618 0.326652 0.048 Uiso 1 1 calc R U . . .
C7 C 0.22558(14) 0.2383(3) 0.31424(14) 0.0394(7) Uani 1 1 d . . . . .
C8 C 0.17425(16) 0.2373(3) 0.27301(14) 0.0447(8) Uani 1 1 d . . . . .
H8 H 0.150037 0.313366 0.264614 0.054 Uiso 1 1 calc R U . . .
C9 C 0.15830(17) 0.1256(3) 0.24408(15) 0.0477(8) Uani 1 1 d . . . . .
H9 H 0.124067 0.126999 0.216398 0.057 Uiso 1 1 calc R U . . .
C10 C 0.19421(16) 0.0111(3) 0.25699(15) 0.0446(8) Uani 1 1 d . . . . .
C11 C 0.24482(16) 0.0091(3) 0.29776(15) 0.0460(8) Uani 1 1 d . . . . .
H11 H 0.268162 -0.067927 0.306425 0.055 Uiso 1 1 calc R U . . .
C12 C 0.26131(15) 0.1221(3) 0.32618(14) 0.0428(8) Uani 1 1 d . . . . .
H12 H 0.296296 0.120754 0.353303 0.051 Uiso 1 1 calc R U . . .
C13 C 0.17737(19) -0.1049(3) 0.22639(16) 0.0551(10) Uani 1 1 d . . . . .
C14 C 0.18540(15) 0.8233(3) 0.39478(14) 0.0419(8) Uani 1 1 d . . . . .
C15 C 0.24967(14) 0.8284(3) 0.41929(13) 0.0375(7) Uani 1 1 d . . . . .
C16 C 0.27387(15) 0.9499(3) 0.43871(14) 0.0428(8) Uani 1 1 d . . . . .
H16 H 0.316865 0.956669 0.454871 0.051 Uiso 1 1 calc R U . . .
C17 C 0.23522(16) 1.0608(3) 0.43444(14) 0.0440(8) Uani 1 1 d . . . . .
H17 H 0.252625 1.139981 0.448187 0.053 Uiso 1 1 calc R U . . .
C18 C 0.17128(15) 1.0552(3) 0.41009(13) 0.0403(7) Uani 1 1 d . . . . .
C19 C 0.12905(15) 1.1721(3) 0.40438(14) 0.0415(8) Uani 1 1 d . . . . .
C20 C 0.07792(17) 1.1852(3) 0.36296(14) 0.0471(8) Uani 1 1 d . . . . .
H20 H 0.071303 1.120382 0.338681 0.057 Uiso 1 1 calc R U . . .
C21 C 0.03691(17) 1.2916(3) 0.35704(15) 0.0483(9) Uani 1 1 d . . . . .
H21 H 0.002976 1.298117 0.329264 0.058 Uiso 1 1 calc R U . . .
C22 C 0.04707(16) 1.3888(3) 0.39321(15) 0.0464(9) Uani 1 1 d . . . . .
C23 C 0.09773(17) 1.3792(3) 0.43453(15) 0.0486(9) Uani 1 1 d . . . . .
H23 H 0.104627 1.445014 0.458422 0.058 Uiso 1 1 calc R U . . .
C24 C 0.13816(16) 1.2709(3) 0.44014(15) 0.0459(8) Uani 1 1 d . . . . .
H24 H 0.171787 1.264215 0.468114 0.055 Uiso 1 1 calc R U . . .
C25 C 0.00267(17) 1.4974(3) 0.38738(16) 0.0513(9) Uani 1 1 d . . . . .
C26 C 0.35554(14) 0.7379(3) 0.45074(14) 0.0403(8) Uani 1 1 d . . . . .
C27 C 0.39905(16) 0.7773(3) 0.42400(15) 0.0445(8) Uani 1 1 d . . . . .
H27 H 0.386840 0.782918 0.389727 0.053 Uiso 1 1 calc R U . . .
C28 C 0.46096(16) 0.8080(3) 0.44948(15) 0.0474(9) Uani 1 1 d . . . . .
H28 H 0.490558 0.835490 0.432287 0.057 Uiso 1 1 calc R U . . .
C29 C 0.47871(14) 0.7979(3) 0.50042(15) 0.0432(8) Uani 1 1 d . . . . .
C30 C 0.43473(16) 0.7574(3) 0.52688(15) 0.0475(9) Uani 1 1 d . . . . .
H30 H 0.446626 0.750521 0.561127 0.057 Uiso 1 1 calc R U . . .
C31 C 0.37290(16) 0.7276(3) 0.50080(15) 0.0468(9) Uani 1 1 d . . . . .
H31 H 0.343028 0.700337 0.517763 0.056 Uiso 1 1 calc R U . . .
C32 C 0.54277(17) 0.8300(3) 0.52753(16) 0.0505(9) Uani 1 1 d . . . . .
C33 C 0.0664(2) -0.4330(3) 0.23273(18) 0.0615(11) Uani 1 1 d . . . . .
H33 H 0.086962 -0.357820 0.247771 0.074 Uiso 1 1 calc R U . . .
C34 C 0.08380(19) -0.4876(3) 0.19305(19) 0.0638(12) Uani 1 1 d . . . . .
H34 H 0.115668 -0.448676 0.180635 0.077 Uiso 1 1 calc R U . . .
C35 C 0.0537(2) -0.6009(4) 0.17154(18) 0.0600(10) Uani 1 1 d . . . . .
H35 H 0.065917 -0.638719 0.144903 0.072 Uiso 1 1 calc R U . . .
C36 C 0.00671(19) -0.6571(3) 0.18891(17) 0.0590(11) Uani 1 1 d . . . . .
H36 H -0.013107 -0.733451 0.174304 0.071 Uiso 1 1 calc R U . . .
C37 C -0.0119(2) -0.6012(4) 0.22838(19) 0.0658(12) Uani 1 1 d . . . . .
H37 H -0.044700 -0.638815 0.240063 0.079 Uiso 1 1 calc R U . . .
C38 C 0.0184(2) -0.4895(4) 0.25022(18) 0.0668(12) Uani 1 1 d . . . . .
H38 H 0.006413 -0.452085 0.276997 0.080 Uiso 1 1 calc R U . . .

loop_
_atom_site_aniso_label
_atom_site_aniso_U_11
_atom_site_aniso_U_22
_atom_site_aniso_U_33
_atom_site_aniso_U_23
_atom_site_aniso_U_13
_atom_site_aniso_U_12
S1 0.0317(4) 0.0284(4) 0.1033(8) -0.0173(4) 0.0120(4) 0.0013(3)
N1 0.0300(13) 0.0269(12) 0.069(2) -0.0076(11) 0.0039(12) 0.0006(10)
N2 0.089(3) 0.0311(15) 0.090(3) -0.0119(16) 0.022(2) -0.0094(15)
N3 0.0465(17) 0.0324(14) 0.102(3) 0.0019(14) 0.0147(17) 0.0040(12)
N4 0.0439(18) 0.0539(17) 0.089(3) -0.0019(16) 0.0072(17) -0.0076(14)
C00L 0.0306(15) 0.0304(14) 0.063(2) -0.0025(13) 0.0081(14) 0.0012(11)
C1 0.0263(14) 0.0267(13) 0.061(2) 0.0005(12) 0.0076(13) 0.0015(10)
C2 0.0357(16) 0.0252(13) 0.054(2) -0.0028(12) 0.0133(14) -0.0019(11)
C3 0.0311(15) 0.0308(14) 0.066(2) -0.0013(13) 0.0082(14) 0.0025(11)
C4 0.0307(15) 0.0258(13) 0.072(2) 0.0002(13) 0.0096(14) 0.0041(11)
C5 0.0355(15) 0.0246(13) 0.062(2) 0.0006(13) 0.0139(14) 0.0008(11)
C6 0.0306(15) 0.0262(13) 0.064(2) -0.0024(13) 0.0120(14) -0.0014(11)
C7 0.0354(16) 0.0249(13) 0.060(2) -0.0015(13) 0.0165(14) 0.0000(11)
C8 0.0419(17) 0.0276(14) 0.065(2) -0.0052(13) 0.0145(16) 0.0015(12)
C9 0.0435(18) 0.0313(14) 0.067(2) -0.0041(14) 0.0104(16) -0.0034(13)
C10 0.0436(18) 0.0266(13) 0.067(2) -0.0030(13) 0.0202(16) -0.0050(12)
C11 0.0456(18) 0.0228(13) 0.072(3) 0.0008(13) 0.0201(17) 0.0012(12)
C12 0.0370(16) 0.0268(13) 0.066(2) -0.0012(13) 0.0150(15) 0.0006(11)
C13 0.061(2) 0.0306(16) 0.077(3) -0.0007(16) 0.022(2) -0.0050(14)
C14 0.0381(17) 0.0244(13) 0.063(2) -0.0038(13) 0.0117(15) -0.0029(11)
C15 0.0296(15) 0.0272(13) 0.056(2) -0.0019(12) 0.0109(13) 0.0020(11)
C16 0.0363(16) 0.0289(14) 0.061(2) -0.0021(13) 0.0082(14) -0.0025(12)
C17 0.0422(17) 0.0253(13) 0.062(2) -0.0044(13) 0.0072(15) -0.0017(12)
C18 0.0407(17) 0.0266(13) 0.055(2) 0.0001(12) 0.0151(14) 0.0003(12)
C19 0.0402(17) 0.0223(12) 0.061(2) 0.0014(12) 0.0107(15) -0.0031(11)
C20 0.054(2) 0.0253(14) 0.062(2) -0.0007(13) 0.0142(17) 0.0012(12)
C21 0.0472(19) 0.0276(14) 0.069(3) -0.0010(14) 0.0112(16) 0.0006(13)
C22 0.0409(18) 0.0250(13) 0.075(3) 0.0044(14) 0.0179(16) 0.0008(12)
C23 0.051(2) 0.0235(13) 0.071(3) -0.0050(14) 0.0160(17) 0.0012(12)
C24 0.0432(18) 0.0288(14) 0.063(2) -0.0024(13) 0.0086(15) 0.0034(12)
C25 0.0489(19) 0.0253(14) 0.082(3) -0.0019(14) 0.0200(18) -0.0008(14)
C26 0.0319(15) 0.0253(13) 0.061(2) -0.0048(13) 0.0060(14) 0.0038(11)
C27 0.0394(17) 0.0357(15) 0.058(2) -0.0049(13) 0.0104(15) 0.0023(12)
C28 0.0374(17) 0.0341(15) 0.069(3) -0.0051(15) 0.0101(16) -0.0002(12)
C29 0.0279(15) 0.0288(13) 0.071(3) -0.0039(14) 0.0079(15) 0.0035(11)
C30 0.0393(17) 0.0380(15) 0.060(2) 0.0031(14) 0.0027(15) -0.0002(13)
C31 0.0384(17) 0.0336(15) 0.068(3) 0.0030(14) 0.0129(16) 0.0018(12)
C32 0.0380(19) 0.0331(15) 0.076(3) -0.0015(15) 0.0054(17) 0.0007(13)
C33 0.065(2) 0.0279(15) 0.085(3) -0.0005(16) 0.006(2) 0.0002(15)
C34 0.047(2) 0.0391(17) 0.106(4) 0.012(2) 0.021(2) 0.0045(15)
C35 0.064(2) 0.0387(17) 0.076(3) 0.0021(17) 0.015(2) 0.0138(16)
C36 0.054(2) 0.0309(15) 0.085(3) 0.0042(17) 0.002(2) -0.0006(15)
C37 0.061(2) 0.0456(19) 0.092(4) 0.016(2) 0.022(2) -0.0013(17)
C38 0.089(3) 0.0433(19) 0.071(3) 0.0028(18) 0.025(2) 0.0083(19)

loop_
_atom_type_symbol
_atom_type_description
_atom_type_scat_dispersion_real
_atom_type_scat_dispersion_imag
_atom_type_scat_source
C C 0.0181 0.0091 'International Tables Vol C Tables 4.2.6.8 and 6.1.1.4'
H H 0.0000 0.0000 'International Tables Vol C Tables 4.2.6.8 and 6.1.1.4'
N N 0.0311 0.0180 'International Tables Vol C Tables 4.2.6.8 and 6.1.1.4'
S S 0.3331 0.5567 'International Tables Vol C Tables 4.2.6.8 and 6.1.1.4'

loop_
_citation_id
_citation_doi
_citation_year
1 10.1016/j.molstruc.2025.145118 2026
2 10.1002/smll.202304340 2023

loop_
_geom_angle_atom_site_label_1
_geom_angle_atom_site_label_2
_geom_angle_atom_site_label_3
_geom_angle
_geom_angle_site_symmetry_1
_geom_angle_site_symmetry_3
_geom_angle_publ_flag
C1 S1 C14 101.78(15) . . ?
C15 N1 C2 123.5(3) . . ?
C15 N1 C26 115.8(2) . . ?
C2 N1 C26 118.9(2) . . ?
C14 C00L C18 121.7(3) . . ?
C14 C00L H00L 119.1 . . ?
C18 C00L H00L 119.1 . . ?
C6 C1 C2 120.8(3) . . ?
C6 C1 S1 116.1(2) . . ?
C2 C1 S1 122.9(2) . . ?
C1 C2 C3 117.7(3) . . ?
C1 C2 N1 122.1(3) . . ?
C3 C2 N1 120.2(3) . . ?
C2 C3 C4 121.0(3) . . ?
C2 C3 H3 119.5 . . ?
C4 C3 H3 119.5 . . ?
C5 C4 C3 121.6(3) . . ?
C5 C4 H4 119.2 . . ?
C3 C4 H4 119.2 . . ?
C4 C5 C6 116.8(3) . . ?
C4 C5 C7 122.7(3) . . ?
C6 C5 C7 120.4(3) . . ?
C1 C6 C5 122.0(3) . . ?
C1 C6 H6 119.0 . . ?
C5 C6 H6 119.0 . . ?
C8 C7 C12 118.1(3) . . ?
C8 C7 C5 120.9(3) . . ?
C12 C7 C5 120.9(3) . . ?
C9 C8 C7 121.5(3) . . ?
C9 C8 H8 119.2 . . ?
C7 C8 H8 119.2 . . ?
C8 C9 C10 119.2(3) . . ?
C8 C9 H9 120.4 . . ?
C10 C9 H9 120.4 . . ?
C11 C10 C9 120.4(3) . . ?
C11 C10 C13 120.8(3) . . ?
C9 C10 C13 118.8(3) . . ?
C10 C11 C12 120.2(3) . . ?
C10 C11 H11 119.9 . . ?
C12 C11 H11 119.9 . . ?
C11 C12 C7 120.5(3) . . ?
C11 C12 H12 119.7 . . ?
C7 C12 H12 119.7 . . ?
N2 C13 C10 179.0(5) . . ?
C00L C14 C15 120.9(3) . . ?
C00L C14 S1 116.3(2) . . ?
C15 C14 S1 122.5(2) . . ?
C14 C15 C16 117.3(3) . . ?
C14 C15 N1 122.4(3) . . ?
C16 C15 N1 120.3(3) . . ?
C17 C16 C15 121.5(3) . . ?
C17 C16 H16 119.2 . . ?
C15 C16 H16 119.2 . . ?
C18 C17 C16 121.0(3) . . ?
C18 C17 H17 119.5 . . ?
C16 C17 H17 119.5 . . ?
C17 C18 C00L 117.5(3) . . ?
C17 C18 C19 122.3(3) . . ?
C00L C18 C19 120.2(3) . . ?
C24 C19 C20 118.0(3) . . ?
C24 C19 C18 121.6(3) . . ?
C20 C19 C18 120.4(3) . . ?
C21 C20 C19 121.8(3) . . ?
C21 C20 H20 119.1 . . ?
C19 C20 H20 119.1 . . ?
C20 C21 C22 119.0(3) . . ?
C20 C21 H21 120.5 . . ?
C22 C21 H21 120.5 . . ?
C23 C22 C21 120.5(3) . . ?
C23 C22 C25 121.0(3) . . ?
C21 C22 C25 118.5(3) . . ?
C22 C23 C24 119.8(3) . . ?
C22 C23 H23 120.1 . . ?
C24 C23 H23 120.1 . . ?
C23 C24 C19 120.9(3) . . ?
C23 C24 H24 119.5 . . ?
C19 C24 H24 119.5 . . ?
N3 C25 C22 179.0(5) . . ?
C31 C26 C27 121.3(3) . . ?
C31 C26 N1 119.1(3) . . ?
C27 C26 N1 119.4(3) . . ?
C28 C27 C26 118.7(4) . . ?
C28 C27 H27 120.6 . . ?
C26 C27 H27 120.6 . . ?
C29 C28 C27 120.1(3) . . ?
C29 C28 H28 120.0 . . ?
C27 C28 H28 120.0 . . ?
C28 C29 C30 120.7(3) . . ?
C28 C29 C32 120.8(3) . . ?
C30 C29 C32 118.4(4) . . ?
C31 C30 C29 118.4(4) . . ?
C31 C30 H30 120.8 . . ?
C29 C30 H30 120.8 . . ?
C26 C31 C30 120.7(3) . . ?
C26 C31 H31 119.6 . . ?
C30 C31 H31 119.6 . . ?
N4 C32 C29 178.8(5) . . ?
C34 C33 C38 119.8(4) . . ?
C34 C33 H33 120.1 . . ?
C38 C33 H33 120.1 . . ?
C33 C34 C35 119.6(4) . . ?
C33 C34 H34 120.2 . . ?
C35 C34 H34 120.2 . . ?
C36 C35 C34 120.6(4) . . ?
C36 C35 H35 119.7 . . ?
C34 C35 H35 119.7 . . ?
C35 C36 C37 120.1(4) . . ?
C35 C36 H36 120.0 . . ?
C37 C36 H36 120.0 . . ?
C38 C37 C36 119.5(4) . . ?
C38 C37 H37 120.3 . . ?
C36 C37 H37 120.3 . . ?
C33 C38 C37 120.4(4) . . ?
C33 C38 H38 119.8 . . ?
C37 C38 H38 119.8 . . ?

loop_
_geom_bond_atom_site_label_1
_geom_bond_atom_site_label_2
_geom_bond_distance
_geom_bond_site_symmetry_2
_geom_bond_publ_flag
S1 C1 1.754(3) . ?
S1 C14 1.764(3) . ?
N1 C15 1.417(4) . ?
N1 C2 1.421(4) . ?
N1 C26 1.440(4) . ?
N2 C13 1.149(5) . ?
N3 C25 1.146(5) . ?
N4 C32 1.146(5) . ?
C00L C14 1.385(4) . ?
C00L C18 1.393(4) . ?
C00L H00L 0.9300 . ?
C1 C6 1.388(4) . ?
C1 C2 1.389(4) . ?
C2 C3 1.393(4) . ?
C3 C4 1.395(5) . ?
C3 H3 0.9300 . ?
C4 C5 1.388(5) . ?
C4 H4 0.9300 . ?
C5 C6 1.395(4) . ?
C5 C7 1.484(4) . ?
C6 H6 0.9300 . ?
C7 C8 1.389(5) . ?
C7 C12 1.404(4) . ?
C8 C9 1.386(5) . ?
C8 H8 0.9300 . ?
C9 C10 1.395(5) . ?
C9 H9 0.9300 . ?
C10 C11 1.372(5) . ?
C10 C13 1.448(5) . ?
C11 C12 1.391(5) . ?
C11 H11 0.9300 . ?
C12 H12 0.9300 . ?
C14 C15 1.390(5) . ?
C15 C16 1.396(4) . ?
C16 C17 1.389(4) . ?
C16 H16 0.9300 . ?
C17 C18 1.383(5) . ?
C17 H17 0.9300 . ?
C18 C19 1.481(4) . ?
C19 C24 1.395(5) . ?
C19 C20 1.396(5) . ?
C20 C21 1.381(5) . ?
C20 H20 0.9300 . ?
C21 C22 1.391(5) . ?
C21 H21 0.9300 . ?
C22 C23 1.386(5) . ?
C22 C25 1.444(5) . ?
C23 C24 1.388(4) . ?
C23 H23 0.9300 . ?
C24 H24 0.9300 . ?
C26 C31 1.359(5) . ?
C26 C27 1.393(5) . ?
C27 C28 1.387(5) . ?
C27 H27 0.9300 . ?
C28 C29 1.383(6) . ?
C28 H28 0.9300 . ?
C29 C30 1.399(5) . ?
C29 C32 1.442(5) . ?
C30 C31 1.389(5) . ?
C30 H30 0.9300 . ?
C31 H31 0.9300 . ?
C33 C34 1.370(7) . ?
C33 C38 1.372(6) . ?
C33 H33 0.9300 . ?
C34 C35 1.384(6) . ?
C34 H34 0.9300 . ?
C35 C36 1.352(6) . ?
C35 H35 0.9300 . ?
C36 C37 1.383(7) . ?
C36 H36 0.9300 . ?
C37 C38 1.375(6) . ?
C37 H37 0.9300 . ?
C38 H38 0.9300 . ?

loop_
_geom_torsion_atom_site_label_1
_geom_torsion_atom_site_label_2
_geom_torsion_atom_site_label_3
_geom_torsion_atom_site_label_4
_geom_torsion
_geom_torsion_site_symmetry_1
_geom_torsion_site_symmetry_2
_geom_torsion_site_symmetry_3
_geom_torsion_site_symmetry_4
_geom_torsion_publ_flag
C14 S1 C1 C6 -164.7(3) . . . . ?
C14 S1 C1 C2 19.3(3) . . . . ?
C6 C1 C2 C3 -3.5(5) . . . . ?
S1 C1 C2 C3 172.4(3) . . . . ?
C6 C1 C2 N1 178.5(3) . . . . ?
S1 C1 C2 N1 -5.6(5) . . . . ?
C15 N1 C2 C1 -14.0(5) . . . . ?
C26 N1 C2 C1 -178.0(3) . . . . ?
C15 N1 C2 C3 168.0(3) . . . . ?
C26 N1 C2 C3 4.0(5) . . . . ?
C1 C2 C3 C4 2.2(5) . . . . ?
N1 C2 C3 C4 -179.8(3) . . . . ?
C2 C3 C4 C5 0.8(6) . . . . ?
C3 C4 C5 C6 -2.4(5) . . . . ?
C3 C4 C5 C7 177.0(3) . . . . ?
C2 C1 C6 C5 1.9(5) . . . . ?
S1 C1 C6 C5 -174.2(3) . . . . ?
C4 C5 C6 C1 1.1(5) . . . . ?
C7 C5 C6 C1 -178.3(3) . . . . ?
C4 C5 C7 C8 -154.9(4) . . . . ?
C6 C5 C7 C8 24.4(5) . . . . ?
C4 C5 C7 C12 24.4(5) . . . . ?
C6 C5 C7 C12 -156.3(3) . . . . ?
C12 C7 C8 C9 -0.1(5) . . . . ?
C5 C7 C8 C9 179.3(3) . . . . ?
C7 C8 C9 C10 0.7(6) . . . . ?
C8 C9 C10 C11 -0.2(5) . . . . ?
C8 C9 C10 C13 -179.7(3) . . . . ?
C9 C10 C11 C12 -0.9(5) . . . . ?
C13 C10 C11 C12 178.6(3) . . . . ?
C10 C11 C12 C7 1.5(5) . . . . ?
C8 C7 C12 C11 -1.0(5) . . . . ?
C5 C7 C12 C11 179.6(3) . . . . ?
C18 C00L C14 C15 0.1(6) . . . . ?
C18 C00L C14 S1 174.3(3) . . . . ?
C1 S1 C14 C00L 167.0(3) . . . . ?
C1 S1 C14 C15 -18.8(4) . . . . ?
C00L C14 C15 C16 -0.6(5) . . . . ?
S1 C14 C15 C16 -174.5(3) . . . . ?
C00L C14 C15 N1 178.8(3) . . . . ?
S1 C14 C15 N1 4.9(5) . . . . ?
C2 N1 C15 C14 14.4(5) . . . . ?
C26 N1 C15 C14 178.9(3) . . . . ?
C2 N1 C15 C16 -166.4(3) . . . . ?
C26 N1 C15 C16 -1.9(5) . . . . ?
C14 C15 C16 C17 1.0(5) . . . . ?
N1 C15 C16 C17 -178.3(3) . . . . ?
C15 C16 C17 C18 -0.9(6) . . . . ?
C16 C17 C18 C00L 0.4(6) . . . . ?
C16 C17 C18 C19 -179.2(3) . . . . ?
C14 C00L C18 C17 0.0(6) . . . . ?
C14 C00L C18 C19 179.7(3) . . . . ?
C17 C18 C19 C24 -32.0(5) . . . . ?
C00L C18 C19 C24 148.4(4) . . . . ?
C17 C18 C19 C20 149.0(4) . . . . ?
C00L C18 C19 C20 -30.6(5) . . . . ?
C24 C19 C20 C21 -0.4(5) . . . . ?
C18 C19 C20 C21 178.7(3) . . . . ?
C19 C20 C21 C22 0.4(5) . . . . ?
C20 C21 C22 C23 0.2(5) . . . . ?
C20 C21 C22 C25 -178.0(3) . . . . ?
C21 C22 C23 C24 -0.8(5) . . . . ?
C25 C22 C23 C24 177.4(3) . . . . ?
C22 C23 C24 C19 0.8(6) . . . . ?
C20 C19 C24 C23 -0.3(5) . . . . ?
C18 C19 C24 C23 -179.3(3) . . . . ?
C15 N1 C26 C31 88.5(4) . . . . ?
C2 N1 C26 C31 -106.2(4) . . . . ?
C15 N1 C26 C27 -87.4(4) . . . . ?
C2 N1 C26 C27 77.9(4) . . . . ?
C31 C26 C27 C28 -0.9(4) . . . . ?
N1 C26 C27 C28 174.9(3) . . . . ?
C26 C27 C28 C29 0.7(4) . . . . ?
C27 C28 C29 C30 -0.3(5) . . . . ?
C27 C28 C29 C32 -179.7(3) . . . . ?
C28 C29 C30 C31 0.0(5) . . . . ?
C32 C29 C30 C31 179.4(3) . . . . ?
C27 C26 C31 C30 0.6(5) . . . . ?
N1 C26 C31 C30 -175.2(3) . . . . ?
C29 C30 C31 C26 -0.1(5) . . . . ?
C38 C33 C34 C35 -1.3(6) . . . . ?
C33 C34 C35 C36 0.9(6) . . . . ?
C34 C35 C36 C37 0.3(6) . . . . ?
C35 C36 C37 C38 -1.1(6) . . . . ?
C34 C33 C38 C37 0.5(6) . . . . ?
C36 C37 C38 C33 0.7(6) . . . . ?
